data_4507526
loop_
_publ_author_name
'Heine, Johanna'
'Ho\/ly\'nska, Ma\/lgorzata'
'Reuter, Marco'
'Haas, Benedikt'
'Chatterjee, Sangam'
'Koch, Martin'
'Gries, Katharina I.'
'Volz, Kerstin'
'Dehnen, Stefanie'

_publ_section_title
;
 In(SAr)3As a Building Block for 3D and Helical Coordination Polymers
;
_journal_issue 3
_journal_name_full 'Crystal Growth &amp; Design'
_journal_page_first 1252
_journal_paper_doi 10.1021/cg301724v
_journal_volume 13
_journal_year 2013
_chemical_formula_moiety '(C26 H23 In N4 O1 S2),1.5(CH4O),0.5(H2O)'
_chemical_formula_sum 'C27.5 H30 In N4 O3 S2'
_chemical_formula_weight 643.49
_space_group_IT_number 14
_symmetry_cell_setting monoclinic
_symmetry_space_group_name_Hall '-P 2ybc'
_symmetry_space_group_name_H-M 'P 1 21/c 1'
_atom_sites_solution_hydrogens geom
_atom_sites_solution_primary direct
_atom_sites_solution_secondary difmap
_audit_creation_method SHELXL-97
_cell_angle_alpha 90.00
_cell_angle_beta 119.18(3)
_cell_angle_gamma 90.00
_cell_formula_units_Z 4
_cell_length_a 10.922(2)
_cell_length_b 13.515(3)
_cell_length_c 22.180(3)
_cell_measurement_reflns_used 41301
_cell_measurement_temperature 100(2)
_cell_measurement_theta_max 27.26
_cell_measurement_theta_min 1.50
_cell_volume 2858.5(12)
_computing_structure_refinement 'SHELXL-97 (Sheldrick, 1997)'
_computing_structure_solution 'SHELXS-97 (Sheldrick, 1990)'
_diffrn_ambient_temperature 100(2)
_diffrn_measured_fraction_theta_full 1.000
_diffrn_measured_fraction_theta_max 0.997
_diffrn_measurement_device_type IPDS2
_diffrn_measurement_method \w
_diffrn_radiation_monochromator graphite
_diffrn_radiation_source 'fine-focus sealed tube'
_diffrn_radiation_type MoK\a
_diffrn_radiation_wavelength 0.71073
_diffrn_reflns_av_R_equivalents 0.0817
_diffrn_reflns_av_sigmaI/netI 0.0397
_diffrn_reflns_limit_h_max 13
_diffrn_reflns_limit_h_min -13
_diffrn_reflns_limit_k_max 17
_diffrn_reflns_limit_k_min -17
_diffrn_reflns_limit_l_max 28
_diffrn_reflns_limit_l_min -28
_diffrn_reflns_number 39743
_diffrn_reflns_theta_full 25.00
_diffrn_reflns_theta_max 26.73
_diffrn_reflns_theta_min 1.84
_exptl_absorpt_coefficient_mu 1.0000
_exptl_absorpt_correction_T_max 0.917
_exptl_absorpt_correction_T_min 0.791
_exptl_absorpt_correction_type gaussian
_exptl_absorpt_process_details
;
a grid of  8 x  8 x  8 =   512 sampling points was used
;
_exptl_crystal_colour yellow
_exptl_crystal_density_diffrn 1.495
_exptl_crystal_density_method 'not measured'
_exptl_crystal_description block
_exptl_crystal_F_000 1312
_exptl_crystal_size_max 0.27
_exptl_crystal_size_mid 0.16
_exptl_crystal_size_min 0.09
_refine_diff_density_max 1.07
_refine_diff_density_min -0.83
_refine_diff_density_rms 0.08
_refine_ls_extinction_method none
_refine_ls_goodness_of_fit_ref 1.006
_refine_ls_hydrogen_treatment constr
_refine_ls_matrix_type full
_refine_ls_number_parameters 378
_refine_ls_number_reflns 6031
_refine_ls_number_restraints 9
_refine_ls_restrained_S_all 1.006
_refine_ls_R_factor_all 0.0332
_refine_ls_R_factor_gt 0.0268
_refine_ls_shift/su_max 0.003
_refine_ls_shift/su_mean 0.000
_refine_ls_structure_factor_coef Fsqd
_refine_ls_weighting_details 'calc w=1/[\s^2^(Fo^2^)+(0.0478P)^2^] where P=(Fo^2^+2Fc^2^)/3'
_refine_ls_weighting_scheme calc
_refine_ls_wR_factor_gt 0.0703
_refine_ls_wR_factor_ref 0.0722
_reflns_number_gt 5180
_reflns_number_total 6031
_reflns_threshold_expression >2sigma(I)
_cod_data_source_file cg301724v_si_005.cif
_cod_data_source_block 3
_cod_original_cell_volume 2858.5(9)
_cod_original_sg_symbol_H-M 'P 21/c'
_cod_original_formula_sum 'C27.50 H30 In N4 O3 S2'
_cod_database_code 4507526
_exptl_absorpt_correction_t_ave 0.881

loop_
_symmetry_equiv_pos_as_xyz
'x, y, z'
'-x, y+1/2, -z+1/2'
'-x, -y, -z'
'x, -y-1/2, z-1/2'

loop_
_atom_site_label
_atom_site_type_symbol
_atom_site_fract_x
_atom_site_fract_y
_atom_site_fract_z
_atom_site_U_iso_or_equiv
_atom_site_adp_type
_atom_site_occupancy
_atom_site_symmetry_multiplicity
_atom_site_calc_flag
_atom_site_refinement_flags
_atom_site_disorder_assembly
_atom_site_disorder_group
In1 In 0.797001(15) 0.738044(9) 0.735461(7) 0.01521(6) Uani 1 1 d . . .
S1 S 0.65763(6) 0.80200(4) 0.61706(3) 0.02313(12) Uani 1 1 d . . .
S2 S 0.96763(6) 0.80169(4) 0.84895(3) 0.02230(12) Uani 1 1 d . . .
O1 O 0.65071(18) 0.64010(10) 0.74900(9) 0.0233(3) Uani 1 1 d . . .
N1 N 0.9888(2) 0.72192(13) 0.70888(9) 0.0182(4) Uani 1 1 d . . .
N2 N 0.83171(19) 0.57777(12) 0.71645(9) 0.0163(3) Uani 1 1 d . . .
N4 N 0.7423(2) 0.50691(12) 0.71744(9) 0.0183(4) Uani 1 1 d . . .
C1 C 1.0642(2) 0.79549(16) 0.70280(12) 0.0225(5) Uani 1 1 d . . .
H1 H 1.0505 0.8608 0.7142 0.027 Uiso 1 1 calc R . .
C2 C 1.1606(3) 0.78044(17) 0.68073(12) 0.0257(5) Uani 1 1 d . . .
H2 H 1.2118 0.8345 0.6767 0.031 Uiso 1 1 calc R . .
C3 C 1.1818(3) 0.68537(17) 0.66441(13) 0.0269(5) Uani 1 1 d . . .
H3 H 1.2482 0.6730 0.6493 0.032 Uiso 1 1 calc R . .
C4 C 1.1045(2) 0.60851(16) 0.67048(12) 0.0231(5) Uani 1 1 d . . .
H4 H 1.1168 0.5426 0.6596 0.028 Uiso 1 1 calc R . .
C5 C 1.0090(2) 0.62980(15) 0.69273(11) 0.0177(4) Uani 1 1 d . . .
C6 C 0.9210(2) 0.55288(15) 0.69791(11) 0.0182(4) Uani 1 1 d . . .
H6 H 0.9300 0.4859 0.6877 0.022 Uiso 1 1 calc R . .
C7 C 0.6539(2) 0.54908(15) 0.73427(11) 0.0181(4) Uani 1 1 d . . .
C8 C 0.5472(2) 0.48205(14) 0.73597(11) 0.0177(4) Uani 1 1 d . . .
C9 C 0.5242(2) 0.38699(15) 0.70816(11) 0.0203(4) Uani 1 1 d . . .
H9 H 0.5749 0.3637 0.6863 0.024 Uiso 1 1 calc R . .
C11 C 0.4683(2) 0.51292(15) 0.76601(11) 0.0199(4) Uani 1 1 d . . .
H11 H 0.4789 0.5780 0.7841 0.024 Uiso 1 1 calc R . .
C13 C 1.1238(2) 0.73499(16) 0.86985(11) 0.0211(4) Uani 1 1 d . . .
C14 C 1.1280(2) 0.63222(16) 0.87273(11) 0.0217(4) Uani 1 1 d . . .
H14 H 1.0449 0.5961 0.8612 0.026 Uiso 1 1 calc R . .
C15 C 1.2532(2) 0.58174(16) 0.89235(11) 0.0227(5) Uani 1 1 d . . .
H15 H 1.2537 0.5115 0.8934 0.027 Uiso 1 1 calc R . .
C16 C 1.3773(2) 0.63231(16) 0.91046(11) 0.0212(4) Uani 1 1 d . . .
C17 C 1.5141(3) 0.57812(18) 0.93523(12) 0.0274(5) Uani 1 1 d . . .
H17A H 1.4952 0.5092 0.9197 0.041 Uiso 1 1 calc R . .
H17B H 1.5672 0.5801 0.9858 0.041 Uiso 1 1 calc R . .
H17C H 1.5687 0.6099 0.9163 0.041 Uiso 1 1 calc R . .
C18 C 1.3719(3) 0.73500(17) 0.90720(12) 0.0256(5) Uani 1 1 d . . .
H18 H 1.4552 0.7712 0.9191 0.031 Uiso 1 1 calc R . .
C19 C 1.2470(3) 0.78613(17) 0.88686(12) 0.0265(5) Uani 1 1 d . . .
H19 H 1.2460 0.8563 0.8846 0.032 Uiso 1 1 calc R . .
C20 C 0.6985(3) 0.71816(16) 0.56738(11) 0.0221(4) Uani 1 1 d . . .
C21 C 0.7810(3) 0.74859(16) 0.53915(12) 0.0252(5) Uani 1 1 d . . .
H21 H 0.8178 0.8139 0.5475 0.030 Uiso 1 1 calc R . .
C22 C 0.8104(3) 0.68465(18) 0.49890(12) 0.0296(5) Uani 1 1 d . . .
H22 H 0.8663 0.7070 0.4796 0.035 Uiso 1 1 calc R . .
C23 C 0.7593(3) 0.58837(19) 0.48648(12) 0.0333(6) Uani 1 1 d . . .
C24 C 0.7955(4) 0.5184(2) 0.44437(15) 0.0481(8) Uani 1 1 d . . .
H24A H 0.8443 0.5548 0.4241 0.072 Uiso 1 1 calc R . .
H24B H 0.7092 0.4894 0.4074 0.072 Uiso 1 1 calc R . .
H24C H 0.8564 0.4656 0.4742 0.072 Uiso 1 1 calc R . .
C25 C 0.6770(3) 0.55806(17) 0.51470(12) 0.0327(6) Uani 1 1 d . . .
H25 H 0.6417 0.4923 0.5070 0.039 Uiso 1 1 calc R . .
C26 C 0.6447(3) 0.62222(17) 0.55432(11) 0.0271(5) Uani 1 1 d . . .
H26 H 0.5862 0.6005 0.5723 0.033 Uiso 1 1 calc R . .
N3A N 0.3530(2) 0.35564(12) 0.74369(9) 0.0182(4) Uani 1 1 d . . .
C10A C 0.4270(2) 0.32739(15) 0.71274(11) 0.0207(4) Uani 1 1 d . . .
H10A H 0.4113 0.2631 0.6931 0.025 Uiso 1 1 calc R . .
C12A C 0.3738(2) 0.44785(15) 0.76931(11) 0.0204(4) Uani 1 1 d . . .
H12A H 0.3213 0.4694 0.7907 0.024 Uiso 1 1 calc R . .
O1M O 0.2752(6) 0.7863(7) 0.5489(3) 0.065(2) Uani 0.462(7) 1 d P A 1
H1M H 0.1928 0.7725 0.5393 0.098 Uiso 0.462(7) 1 calc PR A 1
C1M C 0.3623(8) 0.7163(6) 0.5900(4) 0.056(2) Uani 0.462(7) 1 d PU A 1
H1MB H 0.4425 0.7105 0.5818 0.083 Uiso 0.462(7) 1 calc PR A 1
H1MC H 0.3126 0.6529 0.5800 0.083 Uiso 0.462(7) 1 calc PRD A 1
H1MD H 0.3956 0.7342 0.6383 0.083 Uiso 0.462(7) 1 calc PR A 1
O2M O 0.3359(9) 0.8363(6) 0.5980(4) 0.044(3) Uiso 0.321(11) 1 d P B 2
C2M C 0.257(7) 0.819(6) 0.532(3) 0.31(3) Uiso 0.321(11) 1 d P B 2
O3M O 0.2740(10) 0.8618(7) 0.5630(5) 0.030(3) Uiso 0.218(11) 1 d P C 3
C3M C 0.3618(15) 0.7943(12) 0.6163(7) 0.033(4) Uiso 0.218(11) 1 d P C 3
O4M O 0.8528(6) 0.5531(4) 0.9267(3) 0.0657(14) Uani 0.50 1 d P D -5
C4M C 0.9175(9) 0.4884(5) 0.9092(3) 0.0534(18) Uani 0.50 1 d P D -5
O1W O 0.8308(8) 0.5090(5) 0.9688(4) 0.0474(17) Uiso 0.30 1 d P E 4
O2W O 0.8808(18) 0.4375(12) 0.9734(9) 0.028(3) Uiso 0.10 1 d P D 5
O3W O 0.9773(19) 0.5952(12) 0.9676(9) 0.030(4) Uiso 0.10 1 d P F 6

loop_
_atom_site_aniso_label
_atom_site_aniso_U_11
_atom_site_aniso_U_22
_atom_site_aniso_U_33
_atom_site_aniso_U_23
_atom_site_aniso_U_13
_atom_site_aniso_U_12
In1 0.01635(9) 0.01139(8) 0.02049(9) -0.00029(5) 0.01100(7) -0.00043(5)
S1 0.0253(3) 0.0236(3) 0.0219(3) 0.0034(2) 0.0126(2) 0.0059(2)
S2 0.0211(3) 0.0202(3) 0.0243(3) -0.00475(19) 0.0100(2) 0.00178(19)
O1 0.0270(9) 0.0133(7) 0.0399(9) -0.0039(6) 0.0242(8) -0.0033(6)
N1 0.0185(10) 0.0171(8) 0.0210(9) -0.0003(7) 0.0112(8) -0.0016(7)
N2 0.0157(9) 0.0153(8) 0.0187(8) 0.0009(6) 0.0090(7) -0.0012(6)
N4 0.0192(9) 0.0146(8) 0.0240(9) 0.0004(6) 0.0128(8) -0.0020(7)
C1 0.0239(12) 0.0182(10) 0.0282(11) -0.0045(8) 0.0150(10) -0.0052(8)
C2 0.0263(13) 0.0259(11) 0.0297(12) 0.0002(9) 0.0173(10) -0.0070(9)
C3 0.0253(13) 0.0312(12) 0.0329(12) -0.0009(9) 0.0209(11) -0.0019(9)
C4 0.0247(12) 0.0215(10) 0.0289(12) 0.0009(8) 0.0174(10) 0.0021(8)
C5 0.0161(11) 0.0192(10) 0.0188(10) 0.0018(7) 0.0094(9) 0.0016(8)
C6 0.0204(11) 0.0148(9) 0.0213(10) 0.0005(7) 0.0116(9) 0.0011(8)
C7 0.0188(11) 0.0152(9) 0.0210(10) 0.0005(7) 0.0103(9) -0.0004(8)
C8 0.0186(11) 0.0146(9) 0.0208(10) 0.0027(7) 0.0104(9) 0.0002(8)
C9 0.0233(12) 0.0168(9) 0.0267(11) -0.0008(8) 0.0169(10) -0.0007(8)
C11 0.0211(11) 0.0143(9) 0.0273(11) -0.0008(8) 0.0142(10) 0.0007(8)
C13 0.0205(12) 0.0226(10) 0.0188(10) -0.0007(8) 0.0085(9) 0.0020(8)
C14 0.0202(12) 0.0217(10) 0.0210(10) -0.0024(8) 0.0083(9) -0.0030(8)
C15 0.0233(12) 0.0207(10) 0.0216(11) -0.0009(8) 0.0089(9) 0.0027(8)
C16 0.0206(12) 0.0271(11) 0.0154(10) -0.0014(8) 0.0084(9) 0.0026(8)
C17 0.0227(13) 0.0313(12) 0.0249(12) -0.0042(9) 0.0091(10) 0.0030(9)
C18 0.0194(12) 0.0280(11) 0.0255(12) 0.0013(9) 0.0080(10) -0.0035(9)
C19 0.0242(13) 0.0187(10) 0.0300(12) 0.0016(9) 0.0082(10) -0.0005(9)
C20 0.0250(12) 0.0219(10) 0.0182(10) 0.0016(8) 0.0094(9) 0.0023(9)
C21 0.0277(14) 0.0235(11) 0.0228(11) 0.0027(8) 0.0112(10) 0.0014(9)
C22 0.0318(14) 0.0374(13) 0.0212(11) 0.0029(9) 0.0143(10) 0.0067(10)
C23 0.0389(15) 0.0352(13) 0.0173(11) -0.0007(9) 0.0071(11) 0.0097(11)
C24 0.058(2) 0.0477(16) 0.0294(14) -0.0097(12) 0.0136(14) 0.0157(14)
C25 0.0397(15) 0.0223(11) 0.0235(12) -0.0022(9) 0.0056(11) -0.0008(10)
C26 0.0300(14) 0.0265(11) 0.0191(11) 0.0014(8) 0.0074(10) -0.0036(9)
N3A 0.0175(9) 0.0164(8) 0.0219(9) 0.0004(6) 0.0104(7) -0.0006(7)
C10A 0.0244(12) 0.0151(9) 0.0263(11) -0.0023(8) 0.0153(10) -0.0030(8)
C12A 0.0216(12) 0.0170(9) 0.0269(11) 0.0014(8) 0.0153(10) 0.0009(8)
O1M 0.037(3) 0.133(7) 0.030(3) 0.036(3) 0.019(3) 0.007(3)
C1M 0.034(4) 0.074(5) 0.073(5) 0.029(4) 0.038(4) 0.000(3)
O4M 0.048(3) 0.092(4) 0.079(4) -0.020(3) 0.048(3) -0.013(3)
C4M 0.081(5) 0.047(3) 0.049(4) -0.016(3) 0.046(4) -0.021(3)

loop_
_atom_type_symbol
_atom_type_description
_atom_type_scat_dispersion_real
_atom_type_scat_dispersion_imag
_atom_type_scat_source
C C 0.0033 0.0016 'International Tables Vol C Tables 4.2.6.8 and 6.1.1.4'
H H 0.0000 0.0000 'International Tables Vol C Tables 4.2.6.8 and 6.1.1.4'
In In -0.7276 1.3100 'International Tables Vol C Tables 4.2.6.8 and 6.1.1.4'
N N 0.0061 0.0033 'International Tables Vol C Tables 4.2.6.8 and 6.1.1.4'
O O 0.0106 0.0060 'International Tables Vol C Tables 4.2.6.8 and 6.1.1.4'
S S 0.1246 0.1234 'International Tables Vol C Tables 4.2.6.8 and 6.1.1.4'

loop_
_exptl_crystal_face_index_h
_exptl_crystal_face_index_k
_exptl_crystal_face_index_l
_exptl_crystal_face_perp_dist
1 -1 -1 0.0730
-1 1 1 0.0560
-3 -4 0 0.1490
2 8 3 0.1170
2 0 -1 0.1090
-3 3 -4 0.0760
1 0 -6 0.0500
1 -1 6 0.0530
-2 1 8 0.0570
-3 -1 1 0.1210

loop_
_geom_angle_atom_site_label_1
_geom_angle_atom_site_label_2
_geom_angle_atom_site_label_3
_geom_angle
_geom_angle_site_symmetry_3
O1 In1 N2 69.56(6) .
O1 In1 S2 108.08(5) .
N2 In1 S2 114.45(5) .
O1 In1 N1 137.86(6) .
N2 In1 N1 68.33(6) .
S2 In1 N1 88.11(5) .
O1 In1 S1 104.11(5) .
N2 In1 S1 102.06(5) .
S2 In1 S1 137.67(3) .
N1 In1 S1 86.04(5) .
O1 In1 N3A 76.77(6) 2_656
N2 In1 N3A 146.03(6) 2_656
S2 In1 N3A 79.86(5) 2_656
N1 In1 N3A 145.30(6) 2_656
S1 In1 N3A 81.55(5) 2_656
C20 S1 In1 103.02(7) .
C13 S2 In1 104.05(8) .
C7 O1 In1 115.55(14) .
C1 N1 C5 118.19(19) .
C1 N1 In1 126.79(15) .
C5 N1 In1 114.71(14) .
C6 N2 N4 118.85(17) .
C6 N2 In1 122.29(14) .
N4 N2 In1 118.44(13) .
C7 N4 N2 109.04(16) .
N1 C1 C2 122.8(2) .
N1 C1 H1 118.6 .
C2 C1 H1 118.6 .
C1 C2 C3 119.0(2) .
C1 C2 H2 120.5 .
C3 C2 H2 120.5 .
C2 C3 C4 118.9(2) .
C2 C3 H3 120.6 .
C4 C3 H3 120.6 .
C5 C4 C3 118.6(2) .
C5 C4 H4 120.7 .
C3 C4 H4 120.7 .
N1 C5 C4 122.5(2) .
N1 C5 C6 116.09(19) .
C4 C5 C6 121.34(19) .
N2 C6 C5 118.34(18) .
N2 C6 H6 120.8 .
C5 C6 H6 120.8 .
O1 C7 N4 127.0(2) .
O1 C7 C8 117.35(19) .
N4 C7 C8 115.63(18) .
C11 C8 C9 118.1(2) .
C11 C8 C7 120.41(18) .
C9 C8 C7 121.5(2) .
C10A C9 C8 119.1(2) .
C10A C9 H9 120.5 .
C8 C9 H9 120.5 .
C12A C11 C8 119.24(19) .
C12A C11 H11 120.4 .
C8 C11 H11 120.4 .
C14 C13 C19 118.6(2) .
C14 C13 S2 121.59(18) .
C19 C13 S2 119.76(17) .
C13 C14 C15 120.6(2) .
C13 C14 H14 119.7 .
C15 C14 H14 119.7 .
C16 C15 C14 121.3(2) .
C16 C15 H15 119.4 .
C14 C15 H15 119.4 .
C18 C16 C15 117.7(2) .
C18 C16 C17 121.0(2) .
C15 C16 C17 121.3(2) .
C16 C17 H17A 109.5 .
C16 C17 H17B 109.5 .
H17A C17 H17B 109.5 .
C16 C17 H17C 109.5 .
H17A C17 H17C 109.5 .
H17B C17 H17C 109.5 .
C16 C18 C19 121.5(2) .
C16 C18 H18 119.2 .
C19 C18 H18 119.2 .
C13 C19 C18 120.4(2) .
C13 C19 H19 119.8 .
C18 C19 H19 119.8 .
C21 C20 C26 118.8(2) .
C21 C20 S1 120.29(17) .
C26 C20 S1 120.83(19) .
C20 C21 C22 120.7(2) .
C20 C21 H21 119.6 .
C22 C21 H21 119.6 .
C21 C22 C23 120.9(2) .
C21 C22 H22 119.5 .
C23 C22 H22 119.5 .
C25 C23 C22 118.3(2) .
C25 C23 C24 121.2(3) .
C22 C23 C24 120.5(3) .
C23 C24 H24A 109.5 .
C23 C24 H24B 109.5 .
H24A C24 H24B 109.5 .
C23 C24 H24C 109.5 .
H24A C24 H24C 109.5 .
H24B C24 H24C 109.5 .
C23 C25 C26 121.3(2) .
C23 C25 H25 119.4 .
C26 C25 H25 119.4 .
C20 C26 C25 119.9(2) .
C20 C26 H26 120.1 .
C25 C26 H26 120.1 .
C12A N3A C10A 117.36(19) .
C12A N3A In1 120.42(14) 2_646
C10A N3A In1 121.89(13) 2_646
N3A C10A C9 123.28(19) .
N3A C10A H10A 118.4 .
C9 C10A H10A 118.4 .
N3A C12A C11 122.9(2) .
N3A C12A H12A 118.5 .
C11 C12A H12A 118.5 .
C4M O4M O2W 68.0(7) .
O4M C4M O2W 69.9(7) .
C4M O2W O4M 42.1(5) .

loop_
_geom_bond_atom_site_label_1
_geom_bond_atom_site_label_2
_geom_bond_distance
_geom_bond_site_symmetry_2
In1 O1 2.2052(16) .
In1 N2 2.2737(17) .
In1 S2 2.4443(11) .
In1 N1 2.4472(19) .
In1 S1 2.4623(10) .
In1 N3A 2.4824(18) 2_656
S1 C20 1.782(2) .
S2 C13 1.780(2) .
O1 C7 1.278(3) .
N1 C1 1.339(3) .
N1 C5 1.343(3) .
N2 C6 1.275(3) .
N2 N4 1.376(2) .
N4 C7 1.322(3) .
C1 C2 1.375(3) .
C1 H1 0.9500 .
C2 C3 1.385(3) .
C2 H2 0.9500 .
C3 C4 1.386(3) .
C3 H3 0.9500 .
C4 C5 1.384(3) .
C4 H4 0.9500 .
C5 C6 1.458(3) .
C6 H6 0.9500 .
C7 C8 1.491(3) .
C8 C11 1.385(3) .
C8 C9 1.394(3) .
C9 C10A 1.375(3) .
C9 H9 0.9500 .
C11 C12A 1.385(3) .
C11 H11 0.9500 .
C13 C14 1.390(3) .
C13 C19 1.391(3) .
C14 C15 1.394(3) .
C14 H14 0.9500 .
C15 C16 1.391(3) .
C15 H15 0.9500 .
C16 C18 1.390(3) .
C16 C17 1.506(3) .
C17 H17A 0.9800 .
C17 H17B 0.9800 .
C17 H17C 0.9800 .
C18 C19 1.393(4) .
C18 H18 0.9500 .
C19 H19 0.9500 .
C20 C21 1.387(4) .
C20 C26 1.394(3) .
C21 C22 1.388(3) .
C21 H21 0.9500 .
C22 C23 1.390(4) .
C22 H22 0.9500 .
C23 C25 1.385(4) .
C23 C24 1.510(4) .
C24 H24A 0.9800 .
C24 H24B 0.9800 .
C24 H24C 0.9800 .
C25 C26 1.396(4) .
C25 H25 0.9500 .
C26 H26 0.9500 .
N3A C12A 1.342(3) .
N3A C10A 1.346(3) .
N3A In1 2.4824(18) 2_646
C10A H10A 0.9500 .
C12A H12A 0.9500 .
O1M C1M 1.336(10) .
O1M H1M 0.8400 .
C1M H1MB 0.9800 .
C1M H1MC 0.9800 .
C1M H1MD 0.9800 .
O2M C2M 1.32(7) .
O3M C3M 1.428(19) .
O4M C4M 1.297(9) .
O4M O2W 1.816(17) .
C4M O2W 1.793(18) .

loop_
_geom_torsion_atom_site_label_1
_geom_torsion_atom_site_label_2
_geom_torsion_atom_site_label_3
_geom_torsion_atom_site_label_4
_geom_torsion
_geom_torsion_site_symmetry_1
O1 In1 S1 C20 -93.89(9) .
N2 In1 S1 C20 -22.23(10) .
S2 In1 S1 C20 127.43(9) .
N1 In1 S1 C20 44.62(9) .
N3A In1 S1 C20 -167.88(9) 2_656
O1 In1 S2 C13 105.82(9) .
N2 In1 S2 C13 30.60(9) .
N1 In1 S2 C13 -34.51(9) .
S1 In1 S2 C13 -116.53(8) .
N3A In1 S2 C13 178.18(9) 2_656
N2 In1 O1 C7 -5.21(15) .
S2 In1 O1 C7 -115.27(15) .
N1 In1 O1 C7 -7.3(2) .
S1 In1 O1 C7 92.62(15) .
N3A In1 O1 C7 170.22(16) 2_656
O1 In1 N1 C1 179.54(16) .
N2 In1 N1 C1 177.46(19) .
S2 In1 N1 C1 -65.23(18) .
S1 In1 N1 C1 72.82(18) .
N3A In1 N1 C1 3.8(2) 2_656
O1 In1 N1 C5 6.15(19) .
N2 In1 N1 C5 4.07(14) .
S2 In1 N1 C5 121.38(14) .
S1 In1 N1 C5 -100.57(14) .
N3A In1 N1 C5 -169.55(13) 2_656
O1 In1 N2 C6 177.41(18) .
S2 In1 N2 C6 -81.38(17) .
N1 In1 N2 C6 -4.07(16) .
S1 In1 N2 C6 76.67(17) .
N3A In1 N2 C6 169.42(15) 2_656
O1 In1 N2 N4 4.90(13) .
S2 In1 N2 N4 106.11(14) .
N1 In1 N2 N4 -176.58(16) .
S1 In1 N2 N4 -95.83(14) .
N3A In1 N2 N4 -3.1(2) 2_656
C6 N2 N4 C7 -176.55(19) .
In1 N2 N4 C7 -3.8(2) .
C5 N1 C1 C2 0.1(3) .
In1 N1 C1 C2 -173.09(17) .
N1 C1 C2 C3 -0.4(4) .
C1 C2 C3 C4 0.4(4) .
C2 C3 C4 C5 -0.1(4) .
C1 N1 C5 C4 0.2(3) .
In1 N1 C5 C4 174.24(17) .
C1 N1 C5 C6 -177.95(19) .
In1 N1 C5 C6 -4.0(2) .
C3 C4 C5 N1 -0.3(3) .
C3 C4 C5 C6 177.8(2) .
N4 N2 C6 C5 176.07(18) .
In1 N2 C6 C5 3.6(3) .
N1 C5 C6 N2 0.6(3) .
C4 C5 C6 N2 -177.6(2) .
In1 O1 C7 N4 5.9(3) .
In1 O1 C7 C8 -174.12(14) .
N2 N4 C7 O1 -1.4(3) .
N2 N4 C7 C8 178.60(17) .
O1 C7 C8 C11 -13.1(3) .
N4 C7 C8 C11 167.0(2) .
O1 C7 C8 C9 167.4(2) .
N4 C7 C8 C9 -12.6(3) .
C11 C8 C9 C10A -1.2(3) .
C7 C8 C9 C10A 178.3(2) .
C9 C8 C11 C12A 2.1(3) .
C7 C8 C11 C12A -177.50(19) .
In1 S2 C13 C14 -57.82(19) .
In1 S2 C13 C19 125.14(18) .
C19 C13 C14 C15 0.1(3) .
S2 C13 C14 C15 -177.00(17) .
C13 C14 C15 C16 0.9(3) .
C14 C15 C16 C18 -1.1(3) .
C14 C15 C16 C17 176.8(2) .
C15 C16 C18 C19 0.3(3) .
C17 C16 C18 C19 -177.5(2) .
C14 C13 C19 C18 -0.8(4) .
S2 C13 C19 C18 176.28(19) .
C16 C18 C19 C13 0.7(4) .
In1 S1 C20 C21 -108.86(19) .
In1 S1 C20 C26 73.2(2) .
C26 C20 C21 C22 -0.4(4) .
S1 C20 C21 C22 -178.32(19) .
C20 C21 C22 C23 -0.7(4) .
C21 C22 C23 C25 0.7(4) .
C21 C22 C23 C24 -178.2(2) .
C22 C23 C25 C26 0.4(4) .
C24 C23 C25 C26 179.2(2) .
C21 C20 C26 C25 1.4(3) .
S1 C20 C26 C25 179.37(18) .
C23 C25 C26 C20 -1.5(4) .
C12A N3A C10A C9 1.9(3) .
In1 N3A C10A C9 -171.59(17) 2_646
C8 C9 C10A N3A -0.8(3) .
C10A N3A C12A C11 -1.0(3) .
In1 N3A C12A C11 172.59(16) 2_646
C8 C11 C12A N3A -1.0(3) .
